data_2232844
loop_
_publ_author_name
'Zhu, Ruitao'
'Ren, Yuehong'
'Li, Wenjuan'

_publ_section_title
;
 <i>N</i>-(Naphthalen-1-yl)benzamide
;
_journal_coeditor_code LH5366
_journal_issue 12
_journal_name_full 'Acta Crystallographica Section E'
_journal_page_first o3204
_journal_paper_doi 10.1107/S1600536811045946
_journal_volume 67
_journal_year 2011
_chemical_formula_iupac 'C17 H13 N O'
_chemical_formula_moiety 'C17 H13 N O'
_chemical_formula_sum 'C17 H13 N O'
_chemical_formula_weight 247.28
_chemical_name_systematic
;
<i>N</i>-(Naphthalen-1-yl)benzamide
;
_space_group_IT_number 61
_symmetry_cell_setting orthorhombic
_symmetry_space_group_name_Hall '-P 2ac 2ab'
_symmetry_space_group_name_H-M 'P b c a'
_atom_sites_solution_hydrogens geom
_atom_sites_solution_primary direct
_atom_sites_solution_secondary difmap
_audit_creation_method SHELXL-97
_cell_angle_alpha 90.00
_cell_angle_beta 90.00
_cell_angle_gamma 90.00
_cell_formula_units_Z 8
_cell_length_a 8.2630(8)
_cell_length_b 9.3792(9)
_cell_length_c 33.806(3)
_cell_measurement_reflns_used 1469
_cell_measurement_temperature 298(2)
_cell_measurement_theta_max 20.446
_cell_measurement_theta_min 2.742
_cell_volume 2620.0(4)
_computing_cell_refinement 'SAINT (Bruker, 2007)'
_computing_data_collection 'SMART (Bruker, 2007)'
_computing_data_reduction 'SAINT (Bruker, 2007)'
_computing_molecular_graphics 'SHELXTL (Sheldrick, 2008)'
_computing_publication_material 'SHELXTL (Sheldrick, 2008)'
_computing_structure_refinement 'SHELXL97 (Sheldrick, 2008)'
_computing_structure_solution 'SHELXS97 (Sheldrick, 2008)'
_diffrn_ambient_temperature 298(2)
_diffrn_measured_fraction_theta_full 0.999
_diffrn_measured_fraction_theta_max 0.999
_diffrn_measurement_device_type 'Bruker SMART CCD'
_diffrn_measurement_method '\f and \w'
_diffrn_radiation_monochromator graphite
_diffrn_radiation_source 'fine-focus sealed tube'
_diffrn_radiation_type MoK\a
_diffrn_radiation_wavelength 0.71073
_diffrn_reflns_av_R_equivalents 0.0860
_diffrn_reflns_av_sigmaI/netI 0.0651
_diffrn_reflns_limit_h_max 8
_diffrn_reflns_limit_h_min -9
_diffrn_reflns_limit_k_max 11
_diffrn_reflns_limit_k_min -10
_diffrn_reflns_limit_l_max 26
_diffrn_reflns_limit_l_min -40
_diffrn_reflns_number 12210
_diffrn_reflns_theta_full 25.01
_diffrn_reflns_theta_max 25.01
_diffrn_reflns_theta_min 2.74
_exptl_absorpt_coefficient_mu 0.078
_exptl_absorpt_correction_T_max 0.9899
_exptl_absorpt_correction_T_min 0.9657
_exptl_absorpt_correction_type multi-scan
_exptl_absorpt_process_details '(SADABS; Bruker, 2007)'
_exptl_crystal_colour colorless
_exptl_crystal_density_diffrn 1.254
_exptl_crystal_density_method 'not measured'
_exptl_crystal_description prism
_exptl_crystal_F_000 1040
_exptl_crystal_size_max 0.45
_exptl_crystal_size_mid 0.24
_exptl_crystal_size_min 0.13
_refine_diff_density_max 0.170
_refine_diff_density_min -0.184
_refine_ls_extinction_method none
_refine_ls_goodness_of_fit_ref 1.038
_refine_ls_hydrogen_treatment constr
_refine_ls_matrix_type full
_refine_ls_number_parameters 172
_refine_ls_number_reflns 2307
_refine_ls_number_restraints 0
_refine_ls_restrained_S_all 1.038
_refine_ls_R_factor_all 0.1104
_refine_ls_R_factor_gt 0.0559
_refine_ls_shift/su_max 0.000
_refine_ls_shift/su_mean 0.000
_refine_ls_structure_factor_coef Fsqd
_refine_ls_weighting_details 'calc w=1/[\s^2^(Fo^2^)+(0.0469P)^2^] where P=(Fo^2^+2Fc^2^)/3'
_refine_ls_weighting_scheme calc
_refine_ls_wR_factor_gt 0.1142
_refine_ls_wR_factor_ref 0.1288
_reflns_number_gt 1253
_reflns_number_total 2307
_reflns_threshold_expression I>2\s(I)
_cod_data_source_file lh5366.cif
_cod_data_source_block I
_cod_database_code 2232844
_cod_database_fobs_code 2232844

loop_
_symmetry_equiv_pos_as_xyz
'x, y, z'
'-x+1/2, -y, z+1/2'
'-x, y+1/2, -z+1/2'
'x+1/2, -y+1/2, -z'
'-x, -y, -z'
'x-1/2, y, -z-1/2'
'x, -y-1/2, z-1/2'
'-x-1/2, y-1/2, z'

loop_
_atom_site_type_symbol
_atom_site_label
_atom_site_fract_x
_atom_site_fract_y
_atom_site_fract_z
_atom_site_U_iso_or_equiv
_atom_site_adp_type
_atom_site_calc_flag
_atom_site_refinement_flags
_atom_site_occupancy
_atom_site_symmetry_multiplicity
N N1 0.2455(2) 0.6961(2) 0.36346(6) 0.0567(6) Uani d . 1 1
H H1 0.2671 0.7855 0.3655 0.068 Uiso calc R 1 1
O O1 0.3279(2) 0.48418(17) 0.33881(5) 0.0644(5) Uani d . 1 1
C C1 0.3422(3) 0.6140(3) 0.34048(7) 0.0511(7) Uani d . 1 1
C C2 0.4657(3) 0.6894(3) 0.31610(7) 0.0439(6) Uani d . 1 1
C C3 0.5181(3) 0.6226(3) 0.28213(8) 0.0538(7) Uani d . 1 1
H H3 0.4779 0.5330 0.2756 0.065 Uiso calc R 1 1
C C4 0.6293(3) 0.6871(3) 0.25781(8) 0.0650(8) Uani d . 1 1
H H4 0.6620 0.6423 0.2346 0.078 Uiso calc R 1 1
C C5 0.6924(3) 0.8183(3) 0.26772(9) 0.0701(8) Uani d . 1 1
H H5 0.7681 0.8617 0.2513 0.084 Uiso calc R 1 1
C C6 0.6433(3) 0.8845(3) 0.30176(9) 0.0717(8) Uani d . 1 1
H H6 0.6874 0.9722 0.3087 0.086 Uiso calc R 1 1
C C7 0.5284(3) 0.8213(3) 0.32578(8) 0.0602(7) Uani d . 1 1
H H7 0.4933 0.8677 0.3485 0.072 Uiso calc R 1 1
C C8 0.1091(3) 0.6407(2) 0.38450(7) 0.0520(7) Uani d . 1 1
C C9 -0.0404(4) 0.6895(3) 0.37506(8) 0.0648(8) Uani d . 1 1
H H9 -0.0521 0.7592 0.3557 0.078 Uiso calc R 1 1
C C10 -0.1779(3) 0.6353(3) 0.39436(9) 0.0813(9) Uani d . 1 1
H H10 -0.2800 0.6700 0.3880 0.098 Uiso calc R 1 1
C C11 -0.1619(4) 0.5323(3) 0.42238(9) 0.0821(9) Uani d . 1 1
H H11 -0.2536 0.4944 0.4344 0.099 Uiso calc R 1 1
C C12 -0.0082(3) 0.4827(3) 0.43327(8) 0.0628(8) Uani d . 1 1
C C13 0.1314(3) 0.5404(2) 0.41501(7) 0.0516(7) Uani d . 1 1
C C14 0.2849(3) 0.4941(3) 0.42846(8) 0.0630(8) Uani d . 1 1
H H14 0.3783 0.5321 0.4173 0.076 Uiso calc R 1 1
C C15 0.2966(4) 0.3944(3) 0.45750(9) 0.0806(9) Uani d . 1 1
H H15 0.3983 0.3662 0.4663 0.097 Uiso calc R 1 1
C C16 0.1598(5) 0.3343(4) 0.47420(9) 0.0965(11) Uani d . 1 1
H H16 0.1698 0.2635 0.4933 0.116 Uiso calc R 1 1
C C17 0.0127(5) 0.3784(3) 0.46272(9) 0.0897(10) Uani d . 1 1
H H17 -0.0783 0.3388 0.4746 0.108 Uiso calc R 1 1

loop_
_atom_site_aniso_label
_atom_site_aniso_U_11
_atom_site_aniso_U_22
_atom_site_aniso_U_33
_atom_site_aniso_U_12
_atom_site_aniso_U_13
_atom_site_aniso_U_23
N1 0.0702(14) 0.0349(11) 0.0651(14) -0.0063(11) 0.0122(12) 0.0000(11)
O1 0.0830(14) 0.0361(10) 0.0742(13) -0.0041(9) 0.0132(10) 0.0025(10)
C1 0.0635(18) 0.0372(15) 0.0526(16) 0.0037(14) -0.0026(14) 0.0038(14)
C2 0.0440(14) 0.0370(14) 0.0507(15) 0.0007(12) -0.0028(12) 0.0061(14)
C3 0.0499(16) 0.0433(16) 0.0681(18) 0.0021(12) -0.0011(14) -0.0042(15)
C4 0.0602(17) 0.0634(19) 0.0714(19) 0.0100(15) 0.0134(15) 0.0011(17)
C5 0.0666(19) 0.0567(19) 0.087(2) -0.0005(16) 0.0210(16) 0.0140(18)
C6 0.076(2) 0.0451(16) 0.094(2) -0.0135(15) 0.0137(17) -0.0008(18)
C7 0.0731(18) 0.0453(16) 0.0621(17) -0.0050(14) 0.0059(14) -0.0019(15)
C8 0.0624(18) 0.0399(14) 0.0538(16) 0.0019(13) 0.0041(14) -0.0017(14)
C9 0.0682(19) 0.0570(17) 0.0691(19) 0.0079(16) 0.0035(16) 0.0083(15)
C10 0.061(2) 0.096(2) 0.088(2) 0.0123(18) 0.0057(17) 0.006(2)
C11 0.072(2) 0.090(2) 0.084(2) -0.0040(19) 0.0180(17) 0.012(2)
C12 0.078(2) 0.0556(17) 0.0551(17) 0.0001(15) 0.0143(15) 0.0084(15)
C13 0.0720(19) 0.0381(14) 0.0448(14) 0.0031(14) 0.0037(14) -0.0027(13)
C14 0.0745(19) 0.0567(18) 0.0577(18) 0.0079(15) 0.0008(15) 0.0013(15)
C15 0.103(3) 0.076(2) 0.0631(19) 0.0211(19) -0.0074(18) 0.0149(19)
C16 0.138(3) 0.085(2) 0.067(2) 0.024(3) 0.015(2) 0.028(2)
C17 0.109(3) 0.083(2) 0.077(2) 0.005(2) 0.0259(19) 0.020(2)

loop_
_atom_type_symbol
_atom_type_description
_atom_type_scat_dispersion_real
_atom_type_scat_dispersion_imag
_atom_type_scat_source
C C 0.0033 0.0016 'International Tables Vol C Tables 4.2.6.8 and 6.1.1.4'
H H 0.0000 0.0000 'International Tables Vol C Tables 4.2.6.8 and 6.1.1.4'
N N 0.0061 0.0033 'International Tables Vol C Tables 4.2.6.8 and 6.1.1.4'
O O 0.0106 0.0060 'International Tables Vol C Tables 4.2.6.8 and 6.1.1.4'

loop_
_geom_angle_atom_site_label_1
_geom_angle_atom_site_label_2
_geom_angle_atom_site_label_3
_geom_angle
C1 N1 C8 122.9(2)
C1 N1 H1 118.5
C8 N1 H1 118.5
O1 C1 N1 122.3(2)
O1 C1 C2 120.8(2)
N1 C1 C2 116.9(2)
C3 C2 C7 119.1(2)
C3 C2 C1 117.4(2)
C7 C2 C1 123.4(2)
C4 C3 C2 120.6(2)
C4 C3 H3 119.7
C2 C3 H3 119.7
C3 C4 C5 120.1(3)
C3 C4 H4 120.0
C5 C4 H4 120.0
C6 C5 C4 119.8(3)
C6 C5 H5 120.1
C4 C5 H5 120.1
C5 C6 C7 120.1(3)
C5 C6 H6 119.9
C7 C6 H6 119.9
C2 C7 C6 120.2(2)
C2 C7 H7 119.9
C6 C7 H7 119.9
C9 C8 C13 121.1(2)
C9 C8 N1 118.6(2)
C13 C8 N1 120.2(2)
C8 C9 C10 120.3(3)
C8 C9 H9 119.8
C10 C9 H9 119.8
C11 C10 C9 120.2(3)
C11 C10 H10 119.9
C9 C10 H10 119.9
C10 C11 C12 120.4(3)
C10 C11 H11 119.8
C12 C11 H11 119.8
C11 C12 C17 121.8(3)
C11 C12 C13 119.8(3)
C17 C12 C13 118.3(3)
C8 C13 C12 117.9(2)
C8 C13 C14 123.9(2)
C12 C13 C14 118.2(2)
C15 C14 C13 120.5(3)
C15 C14 H14 119.8
C13 C14 H14 119.8
C14 C15 C16 121.1(3)
C14 C15 H15 119.4
C16 C15 H15 119.4
C17 C16 C15 119.7(3)
C17 C16 H16 120.1
C15 C16 H16 120.1
C16 C17 C12 122.1(3)
C16 C17 H17 119.0
C12 C17 H17 119.0

loop_
_geom_bond_atom_site_label_1
_geom_bond_atom_site_label_2
_geom_bond_distance
N1 C1 1.354(3)
N1 C8 1.431(3)
N1 H1 0.8600
O1 C1 1.225(2)
C1 C2 1.490(3)
C2 C3 1.378(3)
C2 C7 1.381(3)
C3 C4 1.373(3)
C3 H3 0.9300
C4 C5 1.377(3)
C4 H4 0.9300
C5 C6 1.369(3)
C5 H5 0.9300
C6 C7 1.383(3)
C6 H6 0.9300
C7 H7 0.9300
C8 C9 1.356(3)
C8 C13 1.408(3)
C9 C10 1.405(4)
C9 H9 0.9300
C10 C11 1.360(4)
C10 H10 0.9300
C11 C12 1.402(4)
C11 H11 0.9300
C12 C17 1.406(4)
C12 C13 1.415(3)
C13 C14 1.416(3)
C14 C15 1.359(3)
C14 H14 0.9300
C15 C16 1.384(4)
C15 H15 0.9300
C16 C17 1.341(4)
C16 H16 0.9300
C17 H17 0.9300

loop_
_geom_hbond_atom_site_label_D
_geom_hbond_atom_site_label_H
_geom_hbond_atom_site_label_A
_geom_hbond_site_symmetry_A
_geom_hbond_distance_DH
_geom_hbond_distance_HA
_geom_hbond_distance_DA
_geom_hbond_angle_DHA
_geom_hbond_publ_flag
N1 H1 O1 8_665 0.860 2.214 2.892(3) 135.61 yes

loop_
_geom_torsion_atom_site_label_1
_geom_torsion_atom_site_label_2
_geom_torsion_atom_site_label_3
_geom_torsion_atom_site_label_4
_geom_torsion
C8 N1 C1 O1 -6.5(4)
C8 N1 C1 C2 171.9(2)
O1 C1 C2 C3 24.1(3)
N1 C1 C2 C3 -154.3(2)
O1 C1 C2 C7 -156.2(2)
N1 C1 C2 C7 25.4(3)
C7 C2 C3 C4 -1.1(3)
C1 C2 C3 C4 178.6(2)
C2 C3 C4 C5 1.6(4)
C3 C4 C5 C6 -0.4(4)
C4 C5 C6 C7 -1.2(4)
C3 C2 C7 C6 -0.5(4)
C1 C2 C7 C6 179.8(2)
C5 C6 C7 C2 1.7(4)
C1 N1 C8 C9 -117.0(3)
C1 N1 C8 C13 64.6(3)
C13 C8 C9 C10 -3.2(4)
N1 C8 C9 C10 178.4(2)
C8 C9 C10 C11 -0.7(4)
C9 C10 C11 C12 2.2(4)
C10 C11 C12 C17 178.7(3)
C10 C11 C12 C13 0.1(4)
C9 C8 C13 C12 5.4(3)
N1 C8 C13 C12 -176.3(2)
C9 C8 C13 C14 -174.6(2)
N1 C8 C13 C14 3.7(3)
C11 C12 C13 C8 -3.8(4)
C17 C12 C13 C8 177.6(2)
C11 C12 C13 C14 176.2(2)
C17 C12 C13 C14 -2.4(4)
C8 C13 C14 C15 -178.5(2)
C12 C13 C14 C15 1.5(4)
C13 C14 C15 C16 1.0(4)
C14 C15 C16 C17 -2.6(5)
C15 C16 C17 C12 1.5(5)
C11 C12 C17 C16 -177.6(3)
C13 C12 C17 C16 1.0(5)

loop_
_cod_related_entry_id
_cod_related_entry_database
_cod_related_entry_code
1 ChemSpider 62655
